data_1550061
loop_
_publ_author_name
'McKeown, Paul'
'McCormick, Strachan N.'
'Mahon, Mary F.'
'Jones, Matthew D.'

_publ_section_title
;
 Highly active Mg(ii) and Zn(ii) complexes for the ring opening
 polymerisation of lactide
;
_journal_issue 44
_journal_name_full 'Polymer Chemistry'
_journal_page_first 5339
_journal_paper_doi 10.1039/C8PY01369A
_journal_volume 9
_journal_year 2018
_chemical_formula_sum 'C54 H84 N4 O2 Zn'
_chemical_formula_weight 886.62
_space_group_crystal_system monoclinic
_space_group_IT_number 14
_space_group_name_Hall '-P 2yn'
_space_group_name_H-M_alt 'P 1 21/n 1'
_symmetry_space_group_name_Hall '-P 2yn'
_symmetry_space_group_name_H-M 'P 1 21/n 1'
_atom_sites_solution_hydrogens geom
_audit_creation_method SHELXL-2014/7
_audit_update_record
;
2018-05-20 deposited with the CCDC.
2018-10-17 downloaded from the CCDC.
;
_cell_angle_alpha 90
_cell_angle_beta 90.965(4)
_cell_angle_gamma 90
_cell_formula_units_Z 4
_cell_length_a 13.4614(7)
_cell_length_b 11.9750(7)
_cell_length_c 31.0390(13)
_cell_measurement_reflns_used 2543
_cell_measurement_temperature 150(2)
_cell_measurement_theta_max 24.4460
_cell_measurement_theta_min 3.5350
_cell_volume 5002.8(4)
_computing_cell_refinement 'CrysAlisPro 1.171.38.46 (Rigaku OD, 2015)'
_computing_data_collection 'CrysAlisPro 1.171.38.46 (Rigaku OD, 2015)'
_computing_data_reduction 'CrysAlisPro 1.171.38.46 (Rigaku OD, 2015)'
_computing_molecular_graphics 'ORTEP3 for Windows - Farrugia, L. J. J. Appl. Crystallogr. 1997, 30, 565'
_computing_publication_material
;
 'WinGX publication routines, Farrugia, 
 L. J., J. Appl. Crystallogr., 1999, 32, 837-838
;
_computing_structure_refinement
;
 SHELXL-2016/6 (Sheldrick, 2016)
 Sheldrick GM (2008) Acta Crystallogr A64:112-122 and 
 C. B. H\"ubschle, G. M. Sheldrick and B. Dittrich
 ShelXle: a Qt graphical user interface for SHELXL
 J. Appl. Cryst., 44, (2011) 1281-1284.
;
_computing_structure_solution
; 
 SHELXT
 Sheldrick, G. M. (2008). Acta Cryst. A64, 112-122.
;
_diffrn_ambient_environment N~2~
_diffrn_ambient_temperature 150.00(10)
_diffrn_detector 'CCD plate'
_diffrn_detector_area_resol_mean 16.1468
_diffrn_detector_type EosS2
_diffrn_measured_fraction_theta_full 0.998
_diffrn_measured_fraction_theta_max 0.998
_diffrn_measurement_device 'four-circle diffractometer'
_diffrn_measurement_device_type 'New Xcalibur, EosS2'
_diffrn_radiation_monochromator graphite
_diffrn_radiation_probe x-ray
_diffrn_radiation_type 'Mo K\a'
_diffrn_radiation_wavelength 0.71073
_diffrn_reflns_av_R_equivalents 0.0733
_diffrn_reflns_av_unetI/netI 0.0596
_diffrn_reflns_Laue_measured_fraction_full 0.998
_diffrn_reflns_Laue_measured_fraction_max 0.998
_diffrn_reflns_limit_h_max 16
_diffrn_reflns_limit_h_min -16
_diffrn_reflns_limit_k_max 14
_diffrn_reflns_limit_k_min -14
_diffrn_reflns_limit_l_max 37
_diffrn_reflns_limit_l_min -37
_diffrn_reflns_number 68799
_diffrn_reflns_point_group_measured_fraction_full 0.998
_diffrn_reflns_point_group_measured_fraction_max 0.998
_diffrn_reflns_theta_full 25.242
_diffrn_reflns_theta_max 25.681
_diffrn_reflns_theta_min 3.403
_diffrn_source 'fine-focus sealed X-ray tube'
_diffrn_source_type 'Enhance (Mo) X-ray Source'
_exptl_absorpt_coefficient_mu 0.534
_exptl_absorpt_correction_T_max 1.00000
_exptl_absorpt_correction_T_min 0.98274
_exptl_absorpt_correction_type multi-scan
_exptl_absorpt_process_details
;
CrysAlisPro 1.171.38.46 (Rigaku Oxford Diffraction, 2015)
Empirical absorption correction using spherical harmonics,
 implemented in SCALE3 ABSPACK scaling algorithm.
;
_exptl_crystal_colour yellow
_exptl_crystal_density_diffrn 1.177
_exptl_crystal_description block
_exptl_crystal_F_000 1928
_exptl_crystal_size_max 0.200
_exptl_crystal_size_mid 0.150
_exptl_crystal_size_min 0.100
_refine_diff_density_max 0.638
_refine_diff_density_min -0.556
_refine_diff_density_rms 0.063
_refine_ls_extinction_method none
_refine_ls_goodness_of_fit_ref 1.027
_refine_ls_hydrogen_treatment constr
_refine_ls_matrix_type full
_refine_ls_number_parameters 560
_refine_ls_number_reflns 9486
_refine_ls_number_restraints 0
_refine_ls_restrained_S_all 1.027
_refine_ls_R_factor_all 0.0822
_refine_ls_R_factor_gt 0.0501
_refine_ls_shift/su_max 0.002
_refine_ls_shift/su_mean 0.000
_refine_ls_structure_factor_coef Fsqd
_refine_ls_weighting_details 'w=1/[\s^2^(Fo^2^)+(0.0564P)^2^+3.1952P] where P=(Fo^2^+2Fc^2^)/3'
_refine_ls_weighting_scheme calc
_refine_ls_wR_factor_gt 0.1137
_refine_ls_wR_factor_ref 0.1271
_reflns_Friedel_coverage 0.000
_reflns_number_gt 6780
_reflns_number_total 9486
_reflns_threshold_expression 'I > 2\s(I)'
_cod_data_source_file c8py01369a2.cif
_cod_data_source_block Zn_4_4
_cod_depositor_comments 'Adding full bibliography for 1550055--1550064.cif.'
_cod_database_code 1550061
_shelx_shelxl_version_number 2014/7
_shelx_space_group_comment
;
The symmetry employed for this shelxl refinement is uniquely defined
by the following loop, which should always be used as a source of
symmetry information in preference to the above space-group names.
They are only intended as comments.
;
_shelx_estimated_absorpt_t_min 0.901
_shelx_estimated_absorpt_t_max 0.949

loop_
_space_group_symop_operation_xyz
'x, y, z'
'-x+1/2, y+1/2, -z+1/2'
'-x, -y, -z'
'x-1/2, -y-1/2, z-1/2'

loop_
_atom_site_label
_atom_site_type_symbol
_atom_site_fract_x
_atom_site_fract_y
_atom_site_fract_z
_atom_site_U_iso_or_equiv
_atom_site_adp_type
_atom_site_occupancy
_atom_site_site_symmetry_order
_atom_site_calc_flag
_atom_site_refinement_flags_posn
_atom_site_refinement_flags_adp
Zn1 Zn 0.38543(2) 0.52113(3) 0.72985(2) 0.02064(11) Uani 1 1 d . .
O1 O 0.33768(13) 0.36937(16) 0.70625(6) 0.0232(4) Uani 1 1 d . .
N1 N 0.48135(17) 0.4204(2) 0.76873(7) 0.0230(5) Uani 1 1 d . .
C1 C 0.3991(2) 0.2924(2) 0.69394(9) 0.0192(6) Uani 1 1 d . .
O2 O 0.48596(14) 0.55830(16) 0.68430(6) 0.0244(4) Uani 1 1 d . .
N2 N 0.46057(17) 0.6497(2) 0.77367(8) 0.0260(6) Uani 1 1 d . .
H2 H 0.4163 0.6635 0.7986 0.031 Uiso 1 1 calc R U
C2 C 0.3812(2) 0.2303(2) 0.65452(9) 0.0201(6) Uani 1 1 d . .
N3 N 0.28400(16) 0.62009(19) 0.69515(8) 0.0224(5) Uani 1 1 d . .
C3 C 0.4463(2) 0.1453(2) 0.64428(9) 0.0223(6) Uani 1 1 d . .
H3 H 0.4333 0.1046 0.6185 0.027 Uiso 1 1 calc R U
N4 N 0.24957(18) 0.5253(2) 0.77415(8) 0.0272(6) Uani 1 1 d . .
H4 H 0.2514 0.5964 0.7910 0.033 Uiso 1 1 calc R U
C4 C 0.5300(2) 0.1148(2) 0.66905(9) 0.0211(6) Uani 1 1 d . .
C5 C 0.5482(2) 0.1764(2) 0.70559(9) 0.0220(6) Uani 1 1 d . .
H5 H 0.6048 0.1587 0.7229 0.026 Uiso 1 1 calc R U
C6 C 0.4861(2) 0.2649(2) 0.71845(9) 0.0209(6) Uani 1 1 d . .
C7 C 0.5961(2) 0.0196(2) 0.65337(10) 0.0274(7) Uani 1 1 d . .
C8 C 0.6412(3) 0.0525(3) 0.61005(11) 0.0435(9) Uani 1 1 d . .
H8A H 0.6854 0.1167 0.6142 0.065 Uiso 1 1 calc R U
H8B H 0.5878 0.0722 0.5896 0.065 Uiso 1 1 calc R U
H8C H 0.6791 -0.0105 0.5987 0.065 Uiso 1 1 calc R U
C9 C 0.6797(3) -0.0063(3) 0.68543(12) 0.0440(9) Uani 1 1 d . .
H9A H 0.7218 0.0599 0.6892 0.066 Uiso 1 1 calc R U
H9B H 0.7197 -0.0682 0.6745 0.066 Uiso 1 1 calc R U
H9C H 0.6514 -0.0273 0.7132 0.066 Uiso 1 1 calc R U
C10 C 0.5345(2) -0.0868(3) 0.64716(12) 0.0387(8) Uani 1 1 d . .
H10A H 0.5774 -0.1472 0.6371 0.058 Uiso 1 1 calc R U
H10B H 0.4815 -0.0731 0.6258 0.058 Uiso 1 1 calc R U
H10C H 0.5052 -0.1082 0.6746 0.058 Uiso 1 1 calc R U
C11 C 0.2956(2) 0.2639(2) 0.62433(9) 0.0217(6) Uani 1 1 d . .
C12 C 0.2900(2) 0.1928(3) 0.58302(10) 0.0299(7) Uani 1 1 d . .
H12A H 0.3534 0.1994 0.5675 0.036 Uiso 1 1 calc R U
H12B H 0.2807 0.1134 0.5908 0.036 Uiso 1 1 calc R U
C13 C 0.2041(2) 0.2305(3) 0.55341(11) 0.0381(8) Uani 1 1 d . .
H13 H 0.2021 0.1827 0.5270 0.046 Uiso 1 1 calc R U
C14 C 0.1058(3) 0.2195(3) 0.57710(11) 0.0438(9) Uani 1 1 d . .
H14A H 0.0502 0.2441 0.5581 0.053 Uiso 1 1 calc R U
H14B H 0.0944 0.1404 0.5849 0.053 Uiso 1 1 calc R U
C15 C 0.1094(2) 0.2913(3) 0.61776(11) 0.0353(8) Uani 1 1 d . .
H15 H 0.0454 0.2841 0.6334 0.042 Uiso 1 1 calc R U
C16 C 0.1951(2) 0.2522(3) 0.64676(10) 0.0284(7) Uani 1 1 d . .
H16A H 0.1845 0.1730 0.6547 0.034 Uiso 1 1 calc R U
H16B H 0.1961 0.2969 0.6736 0.034 Uiso 1 1 calc R U
C17 C 0.3091(2) 0.3858(2) 0.61017(9) 0.0251(7) Uani 1 1 d . .
H17A H 0.3129 0.4344 0.6360 0.030 Uiso 1 1 calc R U
H17B H 0.3724 0.3932 0.5946 0.030 Uiso 1 1 calc R U
C18 C 0.2194(3) 0.3520(3) 0.54057(10) 0.0386(8) Uani 1 1 d . .
H18A H 0.2821 0.3596 0.5246 0.046 Uiso 1 1 calc R U
H18B H 0.1640 0.3769 0.5215 0.046 Uiso 1 1 calc R U
C19 C 0.1264(2) 0.4138(3) 0.60549(11) 0.0380(8) Uani 1 1 d . .
H19A H 0.0705 0.4408 0.5872 0.046 Uiso 1 1 calc R U
H19B H 0.1297 0.4604 0.6318 0.046 Uiso 1 1 calc R U
C20 C 0.2236(2) 0.4241(3) 0.58102(10) 0.0319(7) Uani 1 1 d . .
H20 H 0.2341 0.5038 0.5727 0.038 Uiso 1 1 calc R U
C21 C 0.5182(2) 0.3284(2) 0.75535(9) 0.0230(6) Uani 1 1 d . .
H21 H 0.5726 0.2990 0.7716 0.028 Uiso 1 1 calc R U
C22 C 0.5290(2) 0.4788(3) 0.80457(10) 0.0313(7) Uani 1 1 d . .
H22A H 0.5910 0.4399 0.8134 0.038 Uiso 1 1 calc R U
H22B H 0.4842 0.4806 0.8295 0.038 Uiso 1 1 calc R U
C23 C 0.5523(2) 0.5969(2) 0.79013(10) 0.0280(7) Uani 1 1 d . .
H23A H 0.5796 0.6406 0.8147 0.034 Uiso 1 1 calc R U
H23B H 0.6026 0.5953 0.7672 0.034 Uiso 1 1 calc R U
C24 C 0.4786(3) 0.7568(3) 0.75239(12) 0.0404(8) Uani 1 1 d . .
H24A H 0.5101 0.8086 0.7729 0.061 Uiso 1 1 calc R U
H24B H 0.4152 0.7883 0.7421 0.061 Uiso 1 1 calc R U
H24C H 0.5224 0.7454 0.7279 0.061 Uiso 1 1 calc R U
C25 C 0.4764(2) 0.6036(2) 0.64656(9) 0.0202(6) Uani 1 1 d . .
C26 C 0.3872(2) 0.6576(2) 0.63252(9) 0.0222(6) Uani 1 1 d . .
C27 C 0.3800(2) 0.7083(2) 0.59151(9) 0.0252(7) Uani 1 1 d . .
H27 H 0.3197 0.7444 0.5834 0.030 Uiso 1 1 calc R U
C28 C 0.4562(2) 0.7074(2) 0.56323(9) 0.0268(7) Uani 1 1 d . .
C29 C 0.5433(2) 0.6517(2) 0.57708(9) 0.0251(7) Uani 1 1 d . .
H29 H 0.5970 0.6490 0.5576 0.030 Uiso 1 1 calc R U
C30 C 0.5566(2) 0.6010(2) 0.61642(9) 0.0213(6) Uani 1 1 d . .
C31 C 0.4520(2) 0.7637(3) 0.51888(10) 0.0382(8) Uani 1 1 d . .
C32 C 0.4609(3) 0.6744(3) 0.48352(11) 0.0567(11) Uani 1 1 d . .
H32A H 0.4037 0.6239 0.4846 0.085 Uiso 1 1 calc R U
H32B H 0.5223 0.6316 0.4882 0.085 Uiso 1 1 calc R U
H32C H 0.4625 0.7107 0.4552 0.085 Uiso 1 1 calc R U
C33 C 0.3561(3) 0.8302(4) 0.51206(14) 0.0751(15) Uani 1 1 d . .
H33A H 0.3583 0.8694 0.4844 0.113 Uiso 1 1 calc R U
H33B H 0.3493 0.8846 0.5354 0.113 Uiso 1 1 calc R U
H33C H 0.2992 0.7791 0.5120 0.113 Uiso 1 1 calc R U
C34 C 0.5394(3) 0.8454(3) 0.51479(11) 0.0416(9) Uani 1 1 d . .
H34A H 0.5352 0.8831 0.4868 0.062 Uiso 1 1 calc R U
H34B H 0.6021 0.8042 0.5171 0.062 Uiso 1 1 calc R U
H34C H 0.5366 0.9011 0.5379 0.062 Uiso 1 1 calc R U
C35 C 0.6545(2) 0.5431(2) 0.62875(9) 0.0230(6) Uani 1 1 d . .
C36 C 0.6354(2) 0.4182(2) 0.63855(10) 0.0271(7) Uani 1 1 d . .
H36A H 0.5857 0.4117 0.6616 0.033 Uiso 1 1 calc R U
H36B H 0.6081 0.3810 0.6124 0.033 Uiso 1 1 calc R U
C37 C 0.7317(2) 0.3600(3) 0.65288(11) 0.0363(8) Uani 1 1 d . .
H37 H 0.7175 0.2800 0.6596 0.044 Uiso 1 1 calc R U
C38 C 0.8069(2) 0.3664(3) 0.61643(12) 0.0448(9) Uani 1 1 d . .
H38A H 0.8692 0.3281 0.6253 0.054 Uiso 1 1 calc R U
H38B H 0.7797 0.3286 0.5904 0.054 Uiso 1 1 calc R U
C39 C 0.8284(2) 0.4885(3) 0.60630(11) 0.0400(8) Uani 1 1 d . .
H39 H 0.8770 0.4928 0.5823 0.048 Uiso 1 1 calc R U
C40 C 0.7319(2) 0.5485(3) 0.59265(10) 0.0325(7) Uani 1 1 d . .
H40A H 0.7042 0.5131 0.5663 0.039 Uiso 1 1 calc R U
H40B H 0.7467 0.6275 0.5860 0.039 Uiso 1 1 calc R U
C41 C 0.7023(2) 0.5995(3) 0.66868(10) 0.0310(7) Uani 1 1 d . .
H41A H 0.7175 0.6784 0.6619 0.037 Uiso 1 1 calc R U
H41B H 0.6546 0.5987 0.6926 0.037 Uiso 1 1 calc R U
C42 C 0.7733(2) 0.4178(3) 0.69291(11) 0.0428(9) Uani 1 1 d . .
H42A H 0.8341 0.3787 0.7030 0.051 Uiso 1 1 calc R U
H42B H 0.7240 0.4146 0.7162 0.051 Uiso 1 1 calc R U
C43 C 0.8729(2) 0.5453(3) 0.64646(12) 0.0465(9) Uani 1 1 d . .
H43A H 0.9351 0.5070 0.6554 0.056 Uiso 1 1 calc R U
H43B H 0.8888 0.6241 0.6399 0.056 Uiso 1 1 calc R U
C44 C 0.7978(2) 0.5398(3) 0.68286(11) 0.0392(8) Uani 1 1 d . .
H44 H 0.8263 0.5767 0.7092 0.047 Uiso 1 1 calc R U
C45 C 0.2979(2) 0.6610(2) 0.65747(9) 0.0230(6) Uani 1 1 d . .
H45 H 0.2427 0.6980 0.6445 0.028 Uiso 1 1 calc R U
C46 C 0.1853(2) 0.6300(3) 0.71374(10) 0.0292(7) Uani 1 1 d . .
H46A H 0.1341 0.6319 0.6905 0.035 Uiso 1 1 calc R U
H46B H 0.1807 0.7002 0.7305 0.035 Uiso 1 1 calc R U
C47 C 0.1682(2) 0.5317(3) 0.74264(10) 0.0296(7) Uani 1 1 d . .
H47A H 0.1043 0.5404 0.7576 0.036 Uiso 1 1 calc R U
H47B H 0.1653 0.4622 0.7254 0.036 Uiso 1 1 calc R U
C48 C 0.2424(2) 0.4318(3) 0.80439(11) 0.0384(8) Uani 1 1 d . .
H48A H 0.1775 0.4336 0.8182 0.058 Uiso 1 1 calc R U
H48B H 0.2951 0.4381 0.8264 0.058 Uiso 1 1 calc R U
H48C H 0.2498 0.3613 0.7888 0.058 Uiso 1 1 calc R U
C49 C 0.6244(5) 0.5080(6) 0.9571(2) 0.119(2) Uani 1 1 d . .
H49A H 0.5991 0.5800 0.9467 0.179 Uiso 1 1 calc R U
H49B H 0.6946 0.5155 0.9653 0.179 Uiso 1 1 calc R U
H49C H 0.5864 0.4841 0.9821 0.179 Uiso 1 1 calc R U
C50 C 0.6139(6) 0.4232(9) 0.9221(2) 0.163(4) Uani 1 1 d . .
H50A H 0.6224 0.4625 0.8944 0.195 Uiso 1 1 calc R U
H50B H 0.6703 0.3706 0.9253 0.195 Uiso 1 1 calc R U
C51 C 0.5261(8) 0.3587(8) 0.9185(3) 0.173(4) Uani 1 1 d . .
H51A H 0.5261 0.3201 0.8903 0.208 Uiso 1 1 calc R U
H51B H 0.4686 0.4103 0.9183 0.208 Uiso 1 1 calc R U
C52 C 0.5103(7) 0.2730(6) 0.9529(2) 0.148(3) Uani 1 1 d . .
H52A H 0.5656 0.2186 0.9519 0.178 Uiso 1 1 calc R U
H52B H 0.5142 0.3108 0.9812 0.178 Uiso 1 1 calc R U
C53 C 0.4209(5) 0.2141(6) 0.9503(3) 0.135(3) Uani 1 1 d . .
H53A H 0.4213 0.1657 0.9244 0.162 Uiso 1 1 calc R U
H53B H 0.3654 0.2677 0.9468 0.162 Uiso 1 1 calc R U
C54 C 0.4032(5) 0.1426(5) 0.98961(19) 0.1008(19) Uani 1 1 d . .
H54A H 0.4562 0.0869 0.9924 0.151 Uiso 1 1 calc R U
H54B H 0.3390 0.1047 0.9865 0.151 Uiso 1 1 calc R U
H54C H 0.4029 0.1899 1.0154 0.151 Uiso 1 1 calc R U

loop_
_atom_site_aniso_label
_atom_site_aniso_U_11
_atom_site_aniso_U_22
_atom_site_aniso_U_33
_atom_site_aniso_U_23
_atom_site_aniso_U_13
_atom_site_aniso_U_12
Zn1 0.01906(17) 0.02658(18) 0.01634(18) -0.00135(14) 0.00216(12) 0.00087(14)
O1 0.0191(10) 0.0287(11) 0.0218(11) -0.0053(9) 0.0001(8) 0.0032(8)
N1 0.0248(13) 0.0290(14) 0.0152(13) -0.0004(10) -0.0015(10) 0.0000(11)
C1 0.0194(14) 0.0224(15) 0.0160(15) 0.0022(11) 0.0033(11) -0.0026(11)
O2 0.0192(10) 0.0362(12) 0.0179(11) 0.0036(9) 0.0062(8) 0.0031(8)
N2 0.0220(13) 0.0324(14) 0.0236(14) -0.0047(11) 0.0034(10) 0.0016(11)
C2 0.0191(15) 0.0234(15) 0.0179(15) 0.0015(12) 0.0018(11) -0.0030(11)
N3 0.0197(13) 0.0261(13) 0.0215(13) -0.0029(11) 0.0048(10) 0.0021(10)
C3 0.0249(15) 0.0230(15) 0.0189(15) -0.0026(12) 0.0019(12) -0.0023(12)
N4 0.0285(14) 0.0309(13) 0.0223(13) -0.0013(11) 0.0054(10) -0.0041(11)
C4 0.0190(15) 0.0213(15) 0.0230(16) 0.0032(12) 0.0025(12) 0.0000(11)
C5 0.0173(14) 0.0280(16) 0.0207(15) 0.0058(12) -0.0004(11) -0.0012(12)
C6 0.0200(15) 0.0224(15) 0.0204(15) 0.0038(12) 0.0018(12) -0.0031(11)
C7 0.0259(16) 0.0261(15) 0.0303(17) -0.0034(14) 0.0013(13) 0.0035(13)
C8 0.044(2) 0.040(2) 0.048(2) -0.0030(17) 0.0200(17) 0.0054(16)
C9 0.0370(19) 0.043(2) 0.052(2) -0.0101(17) -0.0101(17) 0.0174(16)
C10 0.041(2) 0.0269(18) 0.048(2) -0.0015(15) 0.0023(16) 0.0067(14)
C11 0.0180(14) 0.0285(16) 0.0185(15) -0.0014(12) -0.0007(12) -0.0005(12)
C12 0.0335(18) 0.0327(17) 0.0233(17) -0.0047(14) -0.0043(13) 0.0034(14)
C13 0.041(2) 0.047(2) 0.0266(18) -0.0112(15) -0.0137(15) 0.0067(16)
C14 0.036(2) 0.051(2) 0.043(2) 0.0020(17) -0.0211(17) -0.0056(16)
C15 0.0184(16) 0.053(2) 0.0345(19) 0.0063(16) -0.0037(14) 0.0004(14)
C16 0.0224(16) 0.0355(17) 0.0272(17) 0.0027(14) -0.0021(13) -0.0028(13)
C17 0.0251(16) 0.0281(16) 0.0221(16) -0.0016(13) 0.0005(12) 0.0015(12)
C18 0.041(2) 0.051(2) 0.0231(18) 0.0027(16) -0.0093(15) 0.0084(16)
C19 0.0271(18) 0.052(2) 0.0343(19) -0.0006(16) -0.0078(14) 0.0151(15)
C20 0.0337(18) 0.0350(18) 0.0268(18) 0.0061(14) -0.0056(14) 0.0051(14)
C21 0.0203(15) 0.0316(17) 0.0171(15) 0.0063(13) 0.0005(12) -0.0014(12)
C22 0.0330(17) 0.0392(18) 0.0216(16) -0.0018(14) -0.0058(13) 0.0011(14)
C23 0.0242(16) 0.0344(18) 0.0252(17) -0.0060(13) -0.0050(13) 0.0001(13)
C24 0.038(2) 0.0298(18) 0.053(2) -0.0022(16) -0.0059(17) -0.0011(15)
C25 0.0203(15) 0.0209(14) 0.0194(15) -0.0016(12) 0.0021(12) -0.0011(11)
C26 0.0214(15) 0.0222(15) 0.0231(16) -0.0021(12) 0.0022(12) -0.0018(12)
C27 0.0219(15) 0.0290(16) 0.0246(16) 0.0033(13) -0.0014(13) 0.0029(12)
C28 0.0268(16) 0.0325(17) 0.0213(16) 0.0021(13) 0.0002(13) -0.0012(13)
C29 0.0248(16) 0.0301(16) 0.0207(16) -0.0017(13) 0.0079(12) -0.0026(13)
C30 0.0218(15) 0.0239(15) 0.0183(15) -0.0035(12) 0.0028(12) -0.0027(12)
C31 0.0360(19) 0.054(2) 0.0248(18) 0.0133(16) 0.0027(15) 0.0022(16)
C32 0.075(3) 0.074(3) 0.0211(19) 0.0041(19) -0.0060(18) -0.028(2)
C33 0.050(3) 0.124(4) 0.051(3) 0.056(3) 0.009(2) 0.024(3)
C34 0.059(2) 0.042(2) 0.0235(18) 0.0096(15) 0.0094(16) -0.0016(17)
C35 0.0170(14) 0.0310(17) 0.0210(15) -0.0038(12) 0.0043(11) -0.0012(12)
C36 0.0202(15) 0.0291(17) 0.0321(18) -0.0015(14) 0.0041(13) 0.0011(12)
C37 0.0280(17) 0.0353(19) 0.046(2) 0.0016(16) 0.0039(15) 0.0100(14)
C38 0.0281(18) 0.057(2) 0.050(2) -0.0083(18) 0.0042(16) 0.0173(16)
C39 0.0214(16) 0.060(2) 0.039(2) -0.0038(17) 0.0116(14) 0.0042(15)
C40 0.0227(16) 0.048(2) 0.0270(17) -0.0009(14) 0.0078(13) -0.0012(14)
C41 0.0242(16) 0.0408(19) 0.0279(18) -0.0063(14) -0.0008(13) -0.0021(13)
C42 0.0273(18) 0.061(2) 0.040(2) 0.0094(18) -0.0060(15) 0.0122(16)
C43 0.0186(17) 0.067(3) 0.054(2) -0.0007(19) -0.0002(16) 0.0026(16)
C44 0.0227(16) 0.061(2) 0.0340(19) -0.0065(17) -0.0070(14) 0.0019(15)
C45 0.0221(15) 0.0228(15) 0.0241(17) -0.0004(13) 0.0004(12) 0.0023(12)
C46 0.0216(16) 0.0372(18) 0.0292(18) -0.0002(14) 0.0095(13) 0.0038(13)
C47 0.0215(15) 0.0332(17) 0.0343(18) -0.0001(14) 0.0068(13) 0.0017(13)
C48 0.0345(19) 0.0388(19) 0.042(2) 0.0113(16) 0.0106(15) 0.0003(15)
C49 0.086(4) 0.170(7) 0.103(5) 0.027(5) 0.012(4) 0.013(4)
C50 0.138(7) 0.267(11) 0.084(5) -0.034(6) 0.005(5) -0.098(7)
C51 0.211(10) 0.211(9) 0.100(6) 0.059(6) 0.019(6) -0.048(8)
C52 0.189(8) 0.146(6) 0.107(6) 0.037(5) -0.077(6) -0.036(6)
C53 0.104(5) 0.109(5) 0.190(8) -0.002(5) -0.021(5) -0.018(4)
C54 0.118(5) 0.090(4) 0.094(4) -0.002(3) -0.030(4) -0.026(4)

loop_
_atom_type_symbol
_atom_type_description
_atom_type_scat_dispersion_real
_atom_type_scat_dispersion_imag
_atom_type_scat_source
C C 0.0033 0.0016 'International Tables Vol C Tables 4.2.6.8 and 6.1.1.4'
H H 0.0000 0.0000 'International Tables Vol C Tables 4.2.6.8 and 6.1.1.4'
N N 0.0061 0.0033 'International Tables Vol C Tables 4.2.6.8 and 6.1.1.4'
O O 0.0106 0.0060 'International Tables Vol C Tables 4.2.6.8 and 6.1.1.4'
Zn Zn 0.2839 1.4301 'International Tables Vol C Tables 4.2.6.8 and 6.1.1.4'

loop_
_geom_angle_atom_site_label_1
_geom_angle_atom_site_label_2
_geom_angle_atom_site_label_3
_geom_angle
O2 Zn1 O1 98.86(8)
O2 Zn1 N3 87.36(8)
O1 Zn1 N3 96.88(8)
O2 Zn1 N1 96.57(8)
O1 Zn1 N1 83.34(8)
N3 Zn1 N1 175.99(9)
O2 Zn1 N2 88.45(8)
O1 Zn1 N2 160.29(8)
N3 Zn1 N2 101.75(9)
N1 Zn1 N2 77.63(9)
O2 Zn1 N4 163.36(8)
O1 Zn1 N4 89.15(8)
N3 Zn1 N4 77.16(9)
N1 Zn1 N4 98.84(9)
N2 Zn1 N4 88.75(9)
C1 O1 Zn1 122.32(16)
C21 N1 C22 119.6(2)
C21 N1 Zn1 122.60(19)
C22 N1 Zn1 114.61(18)
O1 C1 C6 121.9(2)
O1 C1 C2 121.0(2)
C6 C1 C2 117.1(2)
C25 O2 Zn1 131.82(17)
C24 N2 C23 112.9(2)
C24 N2 Zn1 113.43(19)
C23 N2 Zn1 106.18(17)
C24 N2 H2 108.1
C23 N2 H2 108.1
Zn1 N2 H2 108.1
C3 C2 C1 118.4(2)
C3 C2 C11 121.8(2)
C1 C2 C11 119.7(2)
C45 N3 C46 118.4(2)
C45 N3 Zn1 125.50(19)
C46 N3 Zn1 115.61(18)
C2 C3 C4 124.9(3)
C2 C3 H3 117.6
C4 C3 H3 117.6
C47 N4 C48 114.4(2)
C47 N4 Zn1 101.25(17)
C48 N4 Zn1 115.27(19)
C47 N4 H4 108.5
C48 N4 H4 108.5
Zn1 N4 H4 108.5
C5 C4 C3 116.4(3)
C5 C4 C7 124.5(3)
C3 C4 C7 119.1(3)
C4 C5 C6 122.6(3)
C4 C5 H5 118.7
C6 C5 H5 118.7
C5 C6 C1 120.5(3)
C5 C6 C21 116.9(2)
C1 C6 C21 122.5(3)
C9 C7 C10 107.8(3)
C9 C7 C4 111.8(3)
C10 C7 C4 110.0(2)
C9 C7 C8 109.1(3)
C10 C7 C8 108.9(3)
C4 C7 C8 109.1(2)
C7 C8 H8A 109.5
C7 C8 H8B 109.5
H8A C8 H8B 109.5
C7 C8 H8C 109.5
H8A C8 H8C 109.5
H8B C8 H8C 109.5
C7 C9 H9A 109.5
C7 C9 H9B 109.5
H9A C9 H9B 109.5
C7 C9 H9C 109.5
H9A C9 H9C 109.5
H9B C9 H9C 109.5
C7 C10 H10A 109.5
C7 C10 H10B 109.5
H10A C10 H10B 109.5
C7 C10 H10C 109.5
H10A C10 H10C 109.5
H10B C10 H10C 109.5
C2 C11 C17 109.5(2)
C2 C11 C16 111.0(2)
C17 C11 C16 109.0(2)
C2 C11 C12 113.0(2)
C17 C11 C12 106.9(2)
C16 C11 C12 107.2(2)
C13 C12 C11 111.3(2)
C13 C12 H12A 109.4
C11 C12 H12A 109.4
C13 C12 H12B 109.4
C11 C12 H12B 109.4
H12A C12 H12B 108.0
C18 C13 C14 109.3(3)
C18 C13 C12 109.5(3)
C14 C13 C12 109.7(3)
C18 C13 H13 109.5
C14 C13 H13 109.5
C12 C13 H13 109.5
C15 C14 C13 109.4(3)
C15 C14 H14A 109.8
C13 C14 H14A 109.8
C15 C14 H14B 109.8
C13 C14 H14B 109.8
H14A C14 H14B 108.2
C16 C15 C14 109.2(3)
C16 C15 C19 109.0(3)
C14 C15 C19 109.7(3)
C16 C15 H15 109.7
C14 C15 H15 109.7
C19 C15 H15 109.7
C15 C16 C11 111.5(2)
C15 C16 H16A 109.3
C11 C16 H16A 109.3
C15 C16 H16B 109.3
C11 C16 H16B 109.3
H16A C16 H16B 108.0
C20 C17 C11 111.3(2)
C20 C17 H17A 109.4
C11 C17 H17A 109.4
C20 C17 H17B 109.4
C11 C17 H17B 109.4
H17A C17 H17B 108.0
C20 C18 C13 109.2(3)
C20 C18 H18A 109.8
C13 C18 H18A 109.8
C20 C18 H18B 109.8
C13 C18 H18B 109.8
H18A C18 H18B 108.3
C20 C19 C15 109.4(3)
C20 C19 H19A 109.8
C15 C19 H19A 109.8
C20 C19 H19B 109.8
C15 C19 H19B 109.8
H19A C19 H19B 108.2
C17 C20 C18 109.7(3)
C17 C20 C19 109.0(2)
C18 C20 C19 110.1(3)
C17 C20 H20 109.3
C18 C20 H20 109.3
C19 C20 H20 109.3
N1 C21 C6 127.0(3)
N1 C21 H21 116.5
C6 C21 H21 116.5
N1 C22 C23 108.3(2)
N1 C22 H22A 110.0
C23 C22 H22A 110.0
N1 C22 H22B 110.0
C23 C22 H22B 110.0
H22A C22 H22B 108.4
N2 C23 C22 109.1(2)
N2 C23 H23A 109.9
C22 C23 H23A 109.9
N2 C23 H23B 109.9
C22 C23 H23B 109.9
H23A C23 H23B 108.3
N2 C24 H24A 109.5
N2 C24 H24B 109.5
H24A C24 H24B 109.5
N2 C24 H24C 109.5
H24A C24 H24C 109.5
H24B C24 H24C 109.5
O2 C25 C26 122.5(2)
O2 C25 C30 120.9(2)
C26 C25 C30 116.6(2)
C27 C26 C25 121.0(3)
C27 C26 C45 115.3(2)
C25 C26 C45 123.6(3)
C28 C27 C26 122.5(3)
C28 C27 H27 118.7
C26 C27 H27 118.7
C27 C28 C29 116.0(3)
C27 C28 C31 124.0(3)
C29 C28 C31 120.0(3)
C30 C29 C28 125.2(3)
C30 C29 H29 117.4
C28 C29 H29 117.4
C29 C30 C25 118.6(3)
C29 C30 C35 121.5(3)
C25 C30 C35 119.9(2)
C33 C31 C28 111.8(3)
C33 C31 C34 107.6(3)
C28 C31 C34 109.8(3)
C33 C31 C32 109.8(3)
C28 C31 C32 109.4(3)
C34 C31 C32 108.3(3)
C31 C32 H32A 109.5
C31 C32 H32B 109.5
H32A C32 H32B 109.5
C31 C32 H32C 109.5
H32A C32 H32C 109.5
H32B C32 H32C 109.5
C31 C33 H33A 109.5
C31 C33 H33B 109.5
H33A C33 H33B 109.5
C31 C33 H33C 109.5
H33A C33 H33C 109.5
H33B C33 H33C 109.5
C31 C34 H34A 109.5
C31 C34 H34B 109.5
H34A C34 H34B 109.5
C31 C34 H34C 109.5
H34A C34 H34C 109.5
H34B C34 H34C 109.5
C30 C35 C41 110.3(2)
C30 C35 C40 112.8(2)
C41 C35 C40 106.7(2)
C30 C35 C36 109.9(2)
C41 C35 C36 109.5(2)
C40 C35 C36 107.4(2)
C37 C36 C35 110.7(2)
C37 C36 H36A 109.5
C35 C36 H36A 109.5
C37 C36 H36B 109.5
C35 C36 H36B 109.5
H36A C36 H36B 108.1
C42 C37 C36 109.2(3)
C42 C37 C38 110.0(3)
C36 C37 C38 109.2(3)
C42 C37 H37 109.5
C36 C37 H37 109.5
C38 C37 H37 109.5
C39 C38 C37 109.3(3)
C39 C38 H38A 109.8
C37 C38 H38A 109.8
C39 C38 H38B 109.8
C37 C38 H38B 109.8
H38A C38 H38B 108.3
C38 C39 C43 109.3(3)
C38 C39 C40 110.0(3)
C43 C39 C40 109.5(3)
C38 C39 H39 109.3
C43 C39 H39 109.3
C40 C39 H39 109.3
C39 C40 C35 111.0(3)
C39 C40 H40A 109.4
C35 C40 H40A 109.4
C39 C40 H40B 109.4
C35 C40 H40B 109.4
H40A C40 H40B 108.0
C44 C41 C35 111.3(3)
C44 C41 H41A 109.4
C35 C41 H41A 109.4
C44 C41 H41B 109.4
C35 C41 H41B 109.4
H41A C41 H41B 108.0
C37 C42 C44 110.2(3)
C37 C42 H42A 109.6
C44 C42 H42A 109.6
C37 C42 H42B 109.6
C44 C42 H42B 109.6
H42A C42 H42B 108.1
C44 C43 C39 109.2(3)
C44 C43 H43A 109.8
C39 C43 H43A 109.8
C44 C43 H43B 109.8
C39 C43 H43B 109.8
H43A C43 H43B 108.3
C43 C44 C41 109.3(3)
C43 C44 C42 109.8(3)
C41 C44 C42 108.8(3)
C43 C44 H44 109.7
C41 C44 H44 109.7
C42 C44 H44 109.7
N3 C45 C26 127.9(3)
N3 C45 H45 116.0
C26 C45 H45 116.0
N3 C46 C47 108.7(2)
N3 C46 H46A 109.9
C47 C46 H46A 109.9
N3 C46 H46B 109.9
C47 C46 H46B 109.9
H46A C46 H46B 108.3
N4 C47 C46 108.8(2)
N4 C47 H47A 109.9
C46 C47 H47A 109.9
N4 C47 H47B 109.9
C46 C47 H47B 109.9
H47A C47 H47B 108.3
N4 C48 H48A 109.5
N4 C48 H48B 109.5
H48A C48 H48B 109.5
N4 C48 H48C 109.5
H48A C48 H48C 109.5
H48B C48 H48C 109.5
C50 C49 H49A 109.5
C50 C49 H49B 109.5
H49A C49 H49B 109.5
C50 C49 H49C 109.5
H49A C49 H49C 109.5
H49B C49 H49C 109.5
C51 C50 C49 119.9(8)
C51 C50 H50A 107.3
C49 C50 H50A 107.3
C51 C50 H50B 107.3
C49 C50 H50B 107.3
H50A C50 H50B 106.9
C50 C51 C52 116.4(8)
C50 C51 H51A 108.2
C52 C51 H51A 108.2
C50 C51 H51B 108.2
C52 C51 H51B 108.2
H51A C51 H51B 107.3
C53 C52 C51 116.0(7)
C53 C52 H52A 108.3
C51 C52 H52A 108.3
C53 C52 H52B 108.3
C51 C52 H52B 108.3
H52A C52 H52B 107.4
C52 C53 C54 112.8(6)
C52 C53 H53A 109.0
C54 C53 H53A 109.0
C52 C53 H53B 109.0
C54 C53 H53B 109.0
H53A C53 H53B 107.8
C53 C54 H54A 109.5
C53 C54 H54B 109.5
H54A C54 H54B 109.5
C53 C54 H54C 109.5
H54A C54 H54C 109.5
H54B C54 H54C 109.5

loop_
_geom_bond_atom_site_label_1
_geom_bond_atom_site_label_2
_geom_bond_distance
Zn1 O2 2.0232(19)
Zn1 O1 2.0582(19)
Zn1 N3 2.093(2)
Zn1 N1 2.128(2)
Zn1 N2 2.280(2)
Zn1 N4 2.307(2)
O1 C1 1.300(3)
N1 C21 1.280(4)
N1 C22 1.454(4)
C1 C6 1.425(4)
C1 C2 1.449(4)
O2 C25 1.295(3)
N2 C24 1.465(4)
N2 C23 1.471(4)
N2 H2 1.0000
C2 C3 1.383(4)
C2 C11 1.527(4)
N3 C45 1.285(4)
N3 C46 1.462(3)
C3 C4 1.401(4)
C3 H3 0.9500
N4 C47 1.458(4)
N4 C48 1.465(4)
N4 H4 1.0000
C4 C5 1.371(4)
C4 C7 1.532(4)
C5 C6 1.412(4)
C5 H5 0.9500
C6 C21 1.435(4)
C7 C9 1.521(4)
C7 C10 1.530(4)
C7 C8 1.536(4)
C8 H8A 0.9800
C8 H8B 0.9800
C8 H8C 0.9800
C9 H9A 0.9800
C9 H9B 0.9800
C9 H9C 0.9800
C10 H10A 0.9800
C10 H10B 0.9800
C10 H10C 0.9800
C11 C17 1.537(4)
C11 C16 1.539(4)
C11 C12 1.539(4)
C12 C13 1.533(4)
C12 H12A 0.9900
C12 H12B 0.9900
C13 C18 1.524(5)
C13 C14 1.530(5)
C13 H13 1.0000
C14 C15 1.527(5)
C14 H14A 0.9900
C14 H14B 0.9900
C15 C16 1.524(4)
C15 C19 1.534(5)
C15 H15 1.0000
C16 H16A 0.9900
C16 H16B 0.9900
C17 C20 1.523(4)
C17 H17A 0.9900
C17 H17B 0.9900
C18 C20 1.524(4)
C18 H18A 0.9900
C18 H18B 0.9900
C19 C20 1.528(4)
C19 H19A 0.9900
C19 H19B 0.9900
C20 H20 1.0000
C21 H21 0.9500
C22 C23 1.518(4)
C22 H22A 0.9900
C22 H22B 0.9900
C23 H23A 0.9900
C23 H23B 0.9900
C24 H24A 0.9800
C24 H24B 0.9800
C24 H24C 0.9800
C25 C26 1.426(4)
C25 C30 1.441(4)
C26 C27 1.412(4)
C26 C45 1.441(4)
C27 C28 1.361(4)
C27 H27 0.9500
C28 C29 1.410(4)
C28 C31 1.533(4)
C29 C30 1.373(4)
C29 H29 0.9500
C30 C35 1.531(4)
C31 C33 1.528(5)
C31 C34 1.537(5)
C31 C32 1.539(5)
C32 H32A 0.9800
C32 H32B 0.9800
C32 H32C 0.9800
C33 H33A 0.9800
C33 H33B 0.9800
C33 H33C 0.9800
C34 H34A 0.9800
C34 H34B 0.9800
C34 H34C 0.9800
C35 C41 1.543(4)
C35 C40 1.544(4)
C35 C36 1.549(4)
C36 C37 1.531(4)
C36 H36A 0.9900
C36 H36B 0.9900
C37 C42 1.521(5)
C37 C38 1.533(5)
C37 H37 1.0000
C38 C39 1.525(5)
C38 H38A 0.9900
C38 H38B 0.9900
C39 C43 1.533(5)
C39 C40 1.537(4)
C39 H39 1.0000
C40 H40A 0.9900
C40 H40B 0.9900
C41 C44 1.530(4)
C41 H41A 0.9900
C41 H41B 0.9900
C42 C44 1.531(5)
C42 H42A 0.9900
C42 H42B 0.9900
C43 C44 1.529(5)
C43 H43A 0.9900
C43 H43B 0.9900
C44 H44 1.0000
C45 H45 0.9500
C46 C47 1.500(4)
C46 H46A 0.9900
C46 H46B 0.9900
C47 H47A 0.9900
C47 H47B 0.9900
C48 H48A 0.9800
C48 H48B 0.9800
C48 H48C 0.9800
C49 C50 1.490(9)
C49 H49A 0.9800
C49 H49B 0.9800
C49 H49C 0.9800
C50 C51 1.415(10)
C50 H50A 0.9900
C50 H50B 0.9900
C51 C52 1.498(9)
C51 H51A 0.9900
C51 H51B 0.9900
C52 C53 1.396(9)
C52 H52A 0.9900
C52 H52B 0.9900
C53 C54 1.512(8)
C53 H53A 0.9900
C53 H53B 0.9900
C54 H54A 0.9800
C54 H54B 0.9800
C54 H54C 0.9800
